data_7044671
loop_
_publ_author_name
'Xiao, Ying-Hui'
'Deng, Zhaopeng'
'Zhu, Zhi-Biao'
'Huo, Li-Hua'
'Gao, Shan'

_publ_section_title
;
 Rare Earth Metal-Organic Complexes Constructed from Hydroxyl and Carboxyl
 Modified Arenesulfonate: Syntheses, Structure Evolutions, Ultraviolet,
 Visible and Near-Infrared Luminescence
;
_journal_name_full 'Dalton Transactions'
_journal_paper_doi 10.1039/C7DT03254D
_journal_year 2017
_chemical_formula_moiety 'C17 H13 N2 Nd O7 S'
_chemical_formula_sum 'C17 H13 N2 Nd O7 S'
_chemical_formula_weight 533.59
_chemical_name_systematic
; 
 ? 
;
_space_group_IT_number 14
_symmetry_cell_setting monoclinic
_symmetry_space_group_name_Hall '-P 2yn'
_symmetry_space_group_name_H-M 'P 1 21/n 1'
_atom_sites_solution_hydrogens geom
_atom_sites_solution_primary direct
_atom_sites_solution_secondary difmap
_audit_creation_method SHELXL-97
_audit_update_record
;
2017-05-13 deposited with the CCDC.
2017-11-06 downloaded from the CCDC.
;
_cell_angle_alpha 90.00
_cell_angle_beta 108.005(8)
_cell_angle_gamma 90.00
_cell_formula_units_Z 4
_cell_length_a 11.2649(8)
_cell_length_b 8.5729(3)
_cell_length_c 18.2321(9)
_cell_measurement_reflns_used 2888
_cell_measurement_temperature 295(2)
_cell_measurement_theta_max 29.28
_cell_measurement_theta_min 3.80
_cell_volume 1674.50(17)
_computing_cell_refinement
;
CrysAlis Pro (Agilent, 2013)
;
_computing_data_collection
;
CrysAlis Pro (Agilent, 2013)
;
_computing_data_reduction
;
CrysAlis Pro (Agilent, 2013)
;
_computing_molecular_graphics '(K. Brandenburg, Diamond 3.1, 2009)'
_computing_publication_material '(K. Brandenburg, Diamond 3.1, 2009)'
_computing_structure_refinement 'SHELXL-97 (Sheldrick, 1997)'
_computing_structure_solution 'SHELXS-97 (Sheldrick, 1990)'
_diffrn_ambient_temperature 295(2)
_diffrn_detector_area_resol_mean 16.1954
_diffrn_measured_fraction_theta_full 0.980
_diffrn_measured_fraction_theta_max 0.980
_diffrn_measurement_device_type 'Xcalibur, Eos'
_diffrn_measurement_method '\w scans'
_diffrn_radiation_monochromator graphite
_diffrn_radiation_source 'Enhance (Mo) X-ray Source'
_diffrn_radiation_type MoK\a
_diffrn_radiation_wavelength 0.71073
_diffrn_reflns_av_R_equivalents 0.0327
_diffrn_reflns_av_sigmaI/netI 0.0515
_diffrn_reflns_limit_h_max 5
_diffrn_reflns_limit_h_min -14
_diffrn_reflns_limit_k_max 10
_diffrn_reflns_limit_k_min -11
_diffrn_reflns_limit_l_max 23
_diffrn_reflns_limit_l_min -8
_diffrn_reflns_number 5847
_diffrn_reflns_theta_full 27.56
_diffrn_reflns_theta_max 27.56
_diffrn_reflns_theta_min 3.34
_exptl_absorpt_coefficient_mu 3.273
_exptl_absorpt_correction_T_max 0.6756
_exptl_absorpt_correction_T_min 0.5752
_exptl_absorpt_correction_type multi-scan
_exptl_absorpt_process_details
; 
CrysAlis Pro (Agilent, 2013)
Empirical absorption correction using spherical harmonics,
 implemented in SCALE3 ABSPACK scaling algorithm. 
;
_exptl_crystal_colour purple
_exptl_crystal_density_diffrn 2.117
_exptl_crystal_density_method 'not measured'
_exptl_crystal_description prism
_exptl_crystal_F_000 1044
_exptl_crystal_size_max 0.19
_exptl_crystal_size_mid 0.14
_exptl_crystal_size_min 0.13
_refine_diff_density_max 0.791
_refine_diff_density_min -0.689
_refine_diff_density_rms 0.115
_refine_ls_extinction_method none
_refine_ls_goodness_of_fit_ref 1.053
_refine_ls_hydrogen_treatment mixed
_refine_ls_matrix_type full
_refine_ls_number_parameters 259
_refine_ls_number_reflns 3802
_refine_ls_number_restraints 3
_refine_ls_restrained_S_all 1.052
_refine_ls_R_factor_all 0.0357
_refine_ls_R_factor_gt 0.0284
_refine_ls_shift/su_max 0.000
_refine_ls_shift/su_mean 0.000
_refine_ls_structure_factor_coef Fsqd
_refine_ls_weighting_details 'calc w=1/[\s^2^(Fo^2^)+(0.0150P)^2^+0.0000P] where P=(Fo^2^+2Fc^2^)/3'
_refine_ls_weighting_scheme calc
_refine_ls_wR_factor_gt 0.0569
_refine_ls_wR_factor_ref 0.0619
_reflns_number_gt 2564
_reflns_number_total 3802
_reflns_threshold_expression >2sigma(I)
_cod_data_source_file c7dt03254d2.cif
_cod_data_source_block 5-Nd
_cod_original_cell_volume 1674.51(16)
_cod_original_sg_symbol_H-M 'P 21/n'
_cod_database_code 7044671

loop_
_symmetry_equiv_pos_as_xyz
'x, y, z'
'-x+1/2, y+1/2, -z+1/2'
'-x, -y, -z'
'x-1/2, -y-1/2, z-1/2'

loop_
_atom_site_label
_atom_site_type_symbol
_atom_site_fract_x
_atom_site_fract_y
_atom_site_fract_z
_atom_site_U_iso_or_equiv
_atom_site_adp_type
_atom_site_occupancy
_atom_site_symmetry_multiplicity
_atom_site_calc_flag
_atom_site_refinement_flags
Nd1 Nd 0.67638(2) -0.03972(3) 0.306956(13) 0.01312(9) Uani 1 1 d .
S1 S 0.64580(11) 0.36937(12) 0.34039(6) 0.0153(3) Uani 1 1 d .
C5 C 0.8884(5) 0.4609(5) 0.5494(3) 0.0185(11) Uani 1 1 d .
H5 H 0.8995 0.5377 0.5869 0.022 Uiso 1 1 calc R
C17 C 0.3515(5) -0.0275(6) 0.2546(3) 0.0285(13) Uani 1 1 d .
H17 H 0.3693 0.0219 0.2138 0.034 Uiso 1 1 calc R
N2 N 0.4461(4) -0.0726(4) 0.3139(2) 0.0227(10) Uani 1 1 d .
O4 O 0.8379(3) 0.1180(3) 0.38097(18) 0.0192(7) Uani 1 1 d .
O2 O 0.6948(3) 0.3994(4) 0.27611(17) 0.0219(8) Uani 1 1 d .
O1W O 0.5639(3) -0.2729(3) 0.23169(19) 0.0258(8) Uani 1 1 d D
H1W1 H 0.555(5) -0.349(3) 0.259(2) 0.039 Uiso 1 1 d D
H1W2 H 0.596(4) -0.306(4) 0.198(2) 0.039 Uiso 1 1 d D
O1 O 0.5845(3) 0.2161(3) 0.33239(18) 0.0203(8) Uani 1 1 d .
O5 O 1.1713(3) 0.2385(4) 0.63169(18) 0.0220(8) Uani 1 1 d .
O3 O 0.5658(3) 0.4957(3) 0.3494(2) 0.0233(8) Uani 1 1 d .
O6 O 1.0823(3) 0.4163(4) 0.68702(18) 0.0239(8) Uani 1 1 d .
N1 N 0.6407(4) -0.1151(4) 0.4401(2) 0.0216(10) Uani 1 1 d .
C6 C 0.7904(5) 0.4710(5) 0.4820(3) 0.0190(11) Uani 1 1 d .
H6 H 0.7357 0.5551 0.4744 0.023 Uiso 1 1 calc R
C1 C 0.7720(4) 0.3571(5) 0.4250(2) 0.0137(10) Uani 1 1 d .
C3 C 0.9507(4) 0.2193(5) 0.5050(3) 0.0186(11) Uani 1 1 d .
H3 H 1.0038 0.1336 0.5140 0.022 Uiso 1 1 calc R
C4 C 0.9712(4) 0.3346(5) 0.5612(2) 0.0140(10) Uani 1 1 d .
C13 C 0.4210(5) -0.1440(5) 0.3737(3) 0.0214(12) Uani 1 1 d .
C2 C 0.8539(4) 0.2270(5) 0.4356(3) 0.0168(11) Uani 1 1 d .
C7 C 1.0822(4) 0.3278(5) 0.6315(3) 0.0168(11) Uani 1 1 d .
C15 C 0.2028(5) -0.1309(7) 0.3081(4) 0.0412(17) Uani 1 1 d .
H15 H 0.1208 -0.1536 0.3053 0.049 Uiso 1 1 calc R
C16 C 0.2273(5) -0.0490(6) 0.2494(3) 0.0361(15) Uani 1 1 d .
H16 H 0.1633 -0.0099 0.2080 0.043 Uiso 1 1 calc R
C12 C 0.5277(5) -0.1699(5) 0.4423(3) 0.0231(12) Uani 1 1 d .
C14 C 0.2982(5) -0.1786(6) 0.3703(4) 0.0347(15) Uani 1 1 d .
H14 H 0.2819 -0.2337 0.4100 0.042 Uiso 1 1 calc R
C8 C 0.7376(5) -0.1227(6) 0.5028(3) 0.0273(13) Uani 1 1 d .
H8 H 0.8135 -0.0842 0.5004 0.033 Uiso 1 1 calc R
C9 C 0.7336(5) -0.1847(6) 0.5727(3) 0.0330(14) Uani 1 1 d .
H9 H 0.8039 -0.1875 0.6160 0.040 Uiso 1 1 calc R
C11 C 0.5190(5) -0.2340(6) 0.5101(3) 0.0378(15) Uani 1 1 d .
H11 H 0.4426 -0.2723 0.5118 0.045 Uiso 1 1 calc R
C10 C 0.6196(6) -0.2417(7) 0.5741(3) 0.0417(16) Uani 1 1 d .
H10 H 0.6120 -0.2855 0.6191 0.050 Uiso 1 1 calc R

loop_
_atom_site_aniso_label
_atom_site_aniso_U_11
_atom_site_aniso_U_22
_atom_site_aniso_U_33
_atom_site_aniso_U_23
_atom_site_aniso_U_13
_atom_site_aniso_U_12
Nd1 0.01001(17) 0.01534(13) 0.01217(14) 0.00019(9) 0.00072(13) -0.00013(10)
S1 0.0124(7) 0.0170(5) 0.0148(6) -0.0008(4) 0.0017(6) -0.0001(5)
C5 0.017(3) 0.019(2) 0.017(3) -0.0038(19) 0.002(3) 0.001(2)
C17 0.020(4) 0.035(3) 0.026(3) -0.004(2) 0.001(3) -0.001(2)
N2 0.022(3) 0.021(2) 0.026(2) -0.0006(18) 0.010(3) 0.0001(18)
O4 0.016(2) 0.0176(15) 0.0218(17) -0.0055(14) 0.0034(18) 0.0008(14)
O2 0.017(2) 0.0331(18) 0.0148(17) 0.0033(14) 0.0027(18) -0.0025(15)
O1W 0.027(2) 0.0216(17) 0.029(2) -0.0025(15) 0.010(2) -0.0016(16)
O1 0.014(2) 0.0203(16) 0.0249(18) -0.0041(14) 0.0042(18) -0.0049(14)
O5 0.018(2) 0.0239(17) 0.0211(18) 0.0022(14) 0.0010(18) 0.0071(15)
O3 0.018(2) 0.0203(16) 0.030(2) -0.0014(15) 0.005(2) 0.0053(14)
O6 0.024(2) 0.0260(17) 0.0187(18) -0.0068(14) 0.0027(19) -0.0015(15)
N1 0.017(3) 0.024(2) 0.024(2) 0.0029(18) 0.008(2) 0.0004(18)
C6 0.021(3) 0.016(2) 0.021(3) -0.0009(19) 0.009(3) 0.005(2)
C1 0.008(3) 0.017(2) 0.011(2) -0.0017(18) -0.003(2) -0.0025(18)
C3 0.014(3) 0.016(2) 0.024(3) -0.004(2) 0.004(3) 0.001(2)
C4 0.012(3) 0.016(2) 0.010(2) -0.0007(17) -0.003(2) -0.0026(19)
C13 0.022(3) 0.016(2) 0.028(3) -0.003(2) 0.011(3) -0.002(2)
C2 0.013(3) 0.018(2) 0.020(3) 0.0002(19) 0.006(3) 0.001(2)
C7 0.019(3) 0.015(2) 0.014(2) 0.0001(18) 0.000(3) -0.005(2)
C15 0.015(4) 0.050(4) 0.060(4) -0.009(3) 0.013(4) -0.012(3)
C16 0.022(4) 0.045(3) 0.034(3) -0.010(3) -0.001(3) 0.002(3)
C12 0.023(3) 0.020(2) 0.029(3) 0.002(2) 0.013(3) 0.001(2)
C14 0.022(4) 0.037(3) 0.047(4) 0.003(3) 0.013(4) -0.005(3)
C8 0.024(3) 0.035(3) 0.023(3) -0.002(2) 0.006(3) 0.002(2)
C9 0.035(4) 0.039(3) 0.022(3) 0.000(2) 0.005(3) 0.015(3)
C11 0.032(4) 0.051(4) 0.034(3) 0.017(3) 0.015(3) -0.001(3)
C10 0.048(4) 0.050(4) 0.032(3) 0.021(3) 0.020(4) 0.012(3)

loop_
_atom_type_symbol
_atom_type_description
_atom_type_scat_dispersion_real
_atom_type_scat_dispersion_imag
_atom_type_scat_source
C C 0.0033 0.0016 'International Tables Vol C Tables 4.2.6.8 and 6.1.1.4'
H H 0.0000 0.0000 'International Tables Vol C Tables 4.2.6.8 and 6.1.1.4'
N N 0.0061 0.0033 'International Tables Vol C Tables 4.2.6.8 and 6.1.1.4'
O O 0.0106 0.0060 'International Tables Vol C Tables 4.2.6.8 and 6.1.1.4'
S S 0.1246 0.1234 'International Tables Vol C Tables 4.2.6.8 and 6.1.1.4'
Nd Nd -0.1943 3.0179 'International Tables Vol C Tables 4.2.6.8 and 6.1.1.4'

loop_
_geom_angle_atom_site_label_1
_geom_angle_atom_site_label_2
_geom_angle_atom_site_label_3
_geom_angle
_geom_angle_site_symmetry_1
_geom_angle_site_symmetry_3
O4 Nd1 O6 108.79(11) . 4_565
O4 Nd1 O5 80.03(11) . 3_756
O6 Nd1 O5 142.17(9) 4_565 3_756
O4 Nd1 O2 88.64(10) . 2_645
O6 Nd1 O2 72.92(10) 4_565 2_645
O5 Nd1 O2 70.57(10) 3_756 2_645
O4 Nd1 O1 71.43(10) . .
O6 Nd1 O1 71.92(10) 4_565 .
O5 Nd1 O1 142.57(11) 3_756 .
O2 Nd1 O1 130.62(9) 2_645 .
O4 Nd1 O1W 160.29(10) . .
O6 Nd1 O1W 81.13(11) 4_565 .
O5 Nd1 O1W 81.94(11) 3_756 .
O2 Nd1 O1W 77.87(10) 2_645 .
O1 Nd1 O1W 128.29(10) . .
O4 Nd1 N2 129.33(10) . .
O6 Nd1 N2 85.75(11) 4_565 .
O5 Nd1 N2 117.73(11) 3_756 .
O2 Nd1 N2 141.28(12) 2_645 .
O1 Nd1 N2 67.74(10) . .
O1W Nd1 N2 66.97(10) . .
O4 Nd1 N1 85.64(11) . .
O6 Nd1 N1 143.28(11) 4_565 .
O5 Nd1 N1 72.18(10) 3_756 .
O2 Nd1 N1 142.75(11) 2_645 .
O1 Nd1 N1 81.80(10) . .
O1W Nd1 N1 96.39(11) . .
N2 Nd1 N1 60.30(13) . .
O3 S1 O2 111.17(18) . .
O3 S1 O1 112.89(17) . .
O2 S1 O1 111.05(18) . .
O3 S1 C1 108.0(2) . .
O2 S1 C1 108.18(18) . .
O1 S1 C1 105.2(2) . .
C6 C5 C4 119.9(4) . .
C6 C5 H5 120.0 . .
C4 C5 H5 120.0 . .
N2 C17 C16 124.1(5) . .
N2 C17 H17 117.9 . .
C16 C17 H17 117.9 . .
C17 N2 C13 118.3(4) . .
C17 N2 Nd1 119.0(3) . .
C13 N2 Nd1 122.5(3) . .
C2 O4 Nd1 137.5(2) . .
S1 O2 Nd1 166.4(2) . 2_655
Nd1 O1W H1W1 115(3) . .
Nd1 O1W H1W2 114(3) . .
H1W1 O1W H1W2 109.0(17) . .
S1 O1 Nd1 125.94(15) . .
C7 O5 Nd1 151.0(3) . 3_756
C7 O6 Nd1 153.8(3) . 4_666
C8 N1 C12 119.1(4) . .
C8 N1 Nd1 119.1(3) . .
C12 N1 Nd1 121.0(3) . .
C5 C6 C1 120.9(4) . .
C5 C6 H6 119.5 . .
C1 C6 H6 119.5 . .
C6 C1 C2 120.5(5) . .
C6 C1 S1 120.6(3) . .
C2 C1 S1 118.9(3) . .
C4 C3 C2 122.8(4) . .
C4 C3 H3 118.6 . .
C2 C3 H3 118.6 . .
C3 C4 C5 118.9(5) . .
C3 C4 C7 120.7(4) . .
C5 C4 C7 120.3(4) . .
N2 C13 C14 120.7(5) . .
N2 C13 C12 115.9(4) . .
C14 C13 C12 123.2(4) . .
O4 C2 C3 122.1(4) . .
O4 C2 C1 121.0(5) . .
C3 C2 C1 116.9(4) . .
O5 C7 O6 123.9(5) . .
O5 C7 C4 118.8(4) . .
O6 C7 C4 117.2(4) . .
C14 C15 C16 120.2(5) . .
C14 C15 H15 119.9 . .
C16 C15 H15 119.9 . .
C15 C16 C17 117.1(6) . .
C15 C16 H16 121.5 . .
C17 C16 H16 121.5 . .
N1 C12 C11 119.1(5) . .
N1 C12 C13 116.7(4) . .
C11 C12 C13 124.0(4) . .
C15 C14 C13 119.3(5) . .
C15 C14 H14 120.4 . .
C13 C14 H14 120.4 . .
N1 C8 C9 124.1(5) . .
N1 C8 H8 117.9 . .
C9 C8 H8 117.9 . .
C10 C9 C8 116.4(6) . .
C10 C9 H9 121.8 . .
C8 C9 H9 121.8 . .
C10 C11 C12 121.2(5) . .
C10 C11 H11 119.4 . .
C12 C11 H11 119.4 . .
C11 C10 C9 120.1(5) . .
C11 C10 H10 119.9 . .
C9 C10 H10 119.9 . .

loop_
_geom_bond_atom_site_label_1
_geom_bond_atom_site_label_2
_geom_bond_distance
_geom_bond_site_symmetry_2
Nd1 O4 2.333(3) .
Nd1 O6 2.365(3) 4_565
Nd1 O5 2.432(3) 3_756
Nd1 O2 2.455(2) 2_645
Nd1 O1 2.528(3) .
Nd1 O1W 2.531(3) .
Nd1 N2 2.650(4) .
Nd1 N1 2.659(3) .
S1 O3 1.451(3) .
S1 O2 1.465(3) .
S1 O1 1.471(3) .
S1 C1 1.748(5) .
C5 C6 1.377(7) .
C5 C4 1.402(6) .
C5 H5 0.9300 .
C17 N2 1.319(7) .
C17 C16 1.384(7) .
C17 H17 0.9300 .
N2 C13 1.354(5) .
O4 C2 1.336(5) .
O2 Nd1 2.455(2) 2_655
O1W H1W1 0.85(4) .
O1W H1W2 0.85(4) .
O5 C7 1.261(5) .
O5 Nd1 2.432(3) 3_756
O6 C7 1.266(5) .
O6 Nd1 2.365(3) 4_666
N1 C8 1.316(6) .
N1 C12 1.369(5) .
C6 C1 1.394(6) .
C6 H6 0.9300 .
C1 C2 1.422(6) .
C3 C4 1.392(6) .
C3 C2 1.393(6) .
C3 H3 0.9300 .
C4 C7 1.489(7) .
C13 C14 1.397(6) .
C13 C12 1.460(7) .
C15 C14 1.361(8) .
C15 C16 1.379(7) .
C15 H15 0.9300 .
C16 H16 0.9300 .
C12 C11 1.385(6) .
C14 H14 0.9300 .
C8 C9 1.394(6) .
C8 H8 0.9300 .
C9 C10 1.382(7) .
C9 H9 0.9300 .
C11 C10 1.353(7) .
C11 H11 0.9300 .
C10 H10 0.9300 .

loop_
_geom_hbond_atom_site_label_D
_geom_hbond_atom_site_label_H
_geom_hbond_atom_site_label_A
_geom_hbond_distance_DH
_geom_hbond_distance_HA
_geom_hbond_distance_DA
_geom_hbond_angle_DHA
_geom_hbond_site_symmetry_A
O1W H1W1 O3 0.85(4) 2.086(16) 2.918(4) 166(5) 1_545
O1W H1W1 O2 0.85(4) 2.63(3) 3.161(4) 122(3) 1_545
O1W H1W2 O4 0.85(4) 1.928(11) 2.779(4) 178(5) 2_645

loop_
_geom_torsion_atom_site_label_1
_geom_torsion_atom_site_label_2
_geom_torsion_atom_site_label_3
_geom_torsion_atom_site_label_4
_geom_torsion
_geom_torsion_site_symmetry_1
_geom_torsion_site_symmetry_4
C16 C17 N2 C13 -0.3(7) . .
C16 C17 N2 Nd1 175.2(4) . .
O4 Nd1 N2 C17 114.9(3) . .
O6 Nd1 N2 C17 4.0(3) 4_565 .
O5 Nd1 N2 C17 -144.9(3) 3_756 .
O2 Nd1 N2 C17 -51.7(4) 2_645 .
O1 Nd1 N2 C17 76.2(3) . .
O1W Nd1 N2 C17 -78.2(3) . .
N1 Nd1 N2 C17 169.4(4) . .
O4 Nd1 N2 C13 -69.9(3) . .
O6 Nd1 N2 C13 179.2(3) 4_565 .
O5 Nd1 N2 C13 30.4(4) 3_756 .
O2 Nd1 N2 C13 123.5(3) 2_645 .
O1 Nd1 N2 C13 -108.6(3) . .
O1W Nd1 N2 C13 97.1(3) . .
N1 Nd1 N2 C13 -15.4(3) . .
O6 Nd1 O4 C2 95.2(4) 4_565 .
O5 Nd1 O4 C2 -122.9(4) 3_756 .
O2 Nd1 O4 C2 166.6(4) 2_645 .
O1 Nd1 O4 C2 32.6(4) . .
O1W Nd1 O4 C2 -147.0(4) . .
N2 Nd1 O4 C2 -5.1(5) . .
N1 Nd1 O4 C2 -50.2(4) . .
O3 S1 O2 Nd1 107.6(8) . 2_655
O1 S1 O2 Nd1 -125.8(8) . 2_655
C1 S1 O2 Nd1 -10.8(9) . 2_655
O3 S1 O1 Nd1 176.0(2) . .
O2 S1 O1 Nd1 50.3(3) . .
C1 S1 O1 Nd1 -66.5(2) . .
O4 Nd1 O1 S1 32.6(2) . .
O6 Nd1 O1 S1 -85.3(2) 4_565 .
O5 Nd1 O1 S1 74.9(3) 3_756 .
O2 Nd1 O1 S1 -38.7(3) 2_645 .
O1W Nd1 O1 S1 -147.6(2) . .
N2 Nd1 O1 S1 -178.1(3) . .
N1 Nd1 O1 S1 120.7(2) . .
O4 Nd1 N1 C8 -33.5(3) . .
O6 Nd1 N1 C8 -149.5(3) 4_565 .
O5 Nd1 N1 C8 47.4(3) 3_756 .
O2 Nd1 N1 C8 48.4(4) 2_645 .
O1 Nd1 N1 C8 -105.4(3) . .
O1W Nd1 N1 C8 126.8(3) . .
N2 Nd1 N1 C8 -174.4(4) . .
O4 Nd1 N1 C12 157.0(3) . .
O6 Nd1 N1 C12 41.0(4) 4_565 .
O5 Nd1 N1 C12 -122.1(3) 3_756 .
O2 Nd1 N1 C12 -121.0(3) 2_645 .
O1 Nd1 N1 C12 85.2(3) . .
O1W Nd1 N1 C12 -42.7(3) . .
N2 Nd1 N1 C12 16.2(3) . .
C4 C5 C6 C1 0.0(6) . .
C5 C6 C1 C2 0.5(6) . .
C5 C6 C1 S1 178.9(3) . .
O3 S1 C1 C6 -8.2(4) . .
O2 S1 C1 C6 112.2(3) . .
O1 S1 C1 C6 -129.1(3) . .
O3 S1 C1 C2 170.2(3) . .
O2 S1 C1 C2 -69.3(3) . .
O1 S1 C1 C2 49.4(3) . .
C2 C3 C4 C5 2.7(6) . .
C2 C3 C4 C7 -174.8(3) . .
C6 C5 C4 C3 -1.5(6) . .
C6 C5 C4 C7 175.9(3) . .
C17 N2 C13 C14 4.4(6) . .
Nd1 N2 C13 C14 -170.9(3) . .
C17 N2 C13 C12 -171.0(4) . .
Nd1 N2 C13 C12 13.7(5) . .
Nd1 O4 C2 C3 128.7(4) . .
Nd1 O4 C2 C1 -51.5(5) . .
C4 C3 C2 O4 177.6(3) . .
C4 C3 C2 C1 -2.1(6) . .
C6 C1 C2 O4 -179.2(3) . .
S1 C1 C2 O4 2.3(5) . .
C6 C1 C2 C3 0.6(5) . .
S1 C1 C2 C3 -177.9(3) . .
Nd1 O5 C7 O6 49.5(8) 3_756 .
Nd1 O5 C7 C4 -132.5(5) 3_756 .
Nd1 O6 C7 O5 9.3(8) 4_666 .
Nd1 O6 C7 C4 -168.8(4) 4_666 .
C3 C4 C7 O5 16.0(5) . .
C5 C4 C7 O5 -161.5(3) . .
C3 C4 C7 O6 -165.8(3) . .
C5 C4 C7 O6 16.7(5) . .
C14 C15 C16 C17 4.0(8) . .
N2 C17 C16 C15 -3.9(8) . .
C8 N1 C12 C11 -1.0(6) . .
Nd1 N1 C12 C11 168.5(3) . .
C8 N1 C12 C13 173.8(4) . .
Nd1 N1 C12 C13 -16.7(5) . .
N2 C13 C12 N1 2.1(6) . .
C14 C13 C12 N1 -173.2(4) . .
N2 C13 C12 C11 176.6(4) . .
C14 C13 C12 C11 1.3(7) . .
C16 C15 C14 C13 -0.1(8) . .
N2 C13 C14 C15 -4.2(7) . .
C12 C13 C14 C15 170.9(5) . .
C12 N1 C8 C9 0.4(7) . .
Nd1 N1 C8 C9 -169.2(4) . .
N1 C8 C9 C10 0.4(7) . .
N1 C12 C11 C10 0.6(8) . .
C13 C12 C11 C10 -173.8(5) . .
C12 C11 C10 C9 0.3(8) . .
C8 C9 C10 C11 -0.8(8) . .
